data_4071537
loop_
_publ_author_name
'K\"uckmann, Theresa I.'
'Sch\"odel, Frauke'
'S\"anger, Inge'
'Bolte, Michael'
'Wagner, Matthias'
'Lerner, Hans-Wolfram'

_publ_section_title
;
 Mixed-Valence Manganese Carbonyl Complexes with Supersilyl Thiolate
 Ligands: [(OC)4Mn(\m-SSitBu3)2Mn(THF)X] (X = Br, SSitBu3) and
 Na(THF)6[(OC)3Mn(\m-SSitBu3)3MnSSitBu3]
;
_journal_issue 13
_journal_name_full Organometallics
_journal_page_first 3272
_journal_paper_doi 10.1021/om800211k
_journal_volume 27
_journal_year 2008
_chemical_formula_sum 'C99 H210 Mn2 Na O9 S7 Si6'
_chemical_formula_weight 2070.50
_chemical_name_systematic ?
_space_group_IT_number 148
_symmetry_cell_setting trigonal
_symmetry_space_group_name_Hall '-R 3'
_symmetry_space_group_name_H-M 'R -3 :H'
_atom_sites_solution_hydrogens geom
_atom_sites_solution_primary direct
_atom_sites_solution_secondary difmap
_audit_creation_method SHELXL-97
_cell_angle_alpha 90.00
_cell_angle_beta 90.00
_cell_angle_gamma 120.00
_cell_formula_units_Z 6
_cell_length_a 14.6380(5)
_cell_length_b 14.6380(5)
_cell_length_c 101.570(7)
_cell_measurement_reflns_used 19824
_cell_measurement_temperature 173(2)
_cell_measurement_theta_max 24.4
_cell_measurement_theta_min 2.1
_cell_volume 18847.8(16)
_computing_cell_refinement 'X-Area (Stoe & Cie, 2001)'
_computing_data_collection 'X-Area (Stoe & Cie, 2001)'
_computing_data_reduction 'X-Area (Stoe & Cie, 2001)'
_computing_molecular_graphics 'XP in SHELXTL-Plus (Sheldrick, 1991)'
_computing_publication_material SHELXL97
_computing_structure_refinement 'SHELXL97 (Sheldrick, 1997) '
_computing_structure_solution 'SHELXS97 (Sheldrick, 1990) '
_diffrn_ambient_temperature 173(2)
_diffrn_measured_fraction_theta_full 0.995
_diffrn_measured_fraction_theta_max 0.994
_diffrn_measurement_device_type 'STOE IPDS II two-circle-diffractometer'
_diffrn_measurement_method \w
_diffrn_radiation_monochromator graphite
_diffrn_radiation_source 'fine-focus sealed tube'
_diffrn_radiation_type MoK\a
_diffrn_radiation_wavelength 0.71073
_diffrn_reflns_av_R_equivalents 0.1004
_diffrn_reflns_av_sigmaI/netI 0.1339
_diffrn_reflns_limit_h_max 17
_diffrn_reflns_limit_h_min -17
_diffrn_reflns_limit_k_max 17
_diffrn_reflns_limit_k_min -17
_diffrn_reflns_limit_l_max 120
_diffrn_reflns_limit_l_min -120
_diffrn_reflns_number 70191
_diffrn_reflns_theta_full 25.00
_diffrn_reflns_theta_max 25.01
_diffrn_reflns_theta_min 2.13
_diffrn_standards_decay_% 0
_diffrn_standards_interval_time 0
_diffrn_standards_number 0
_exptl_absorpt_coefficient_mu 0.423
_exptl_absorpt_correction_T_max 0.9431
_exptl_absorpt_correction_T_min 0.8942
_exptl_absorpt_correction_type multi-scan
_exptl_absorpt_process_details 'MULABS (Spek, 2003; Blessing, 1995)'
_exptl_crystal_colour orange
_exptl_crystal_density_diffrn 1.095
_exptl_crystal_density_method 'not measured'
_exptl_crystal_description plate
_exptl_crystal_F_000 6798
_exptl_crystal_size_max 0.27
_exptl_crystal_size_mid 0.25
_exptl_crystal_size_min 0.14
_refine_diff_density_max 1.077
_refine_diff_density_min -0.873
_refine_diff_density_rms 0.107
_refine_ls_extinction_method none
_refine_ls_goodness_of_fit_ref 1.036
_refine_ls_hydrogen_treatment mixed
_refine_ls_matrix_type full
_refine_ls_number_parameters 392
_refine_ls_number_reflns 7364
_refine_ls_number_restraints 0
_refine_ls_restrained_S_all 1.036
_refine_ls_R_factor_all 0.1766
_refine_ls_R_factor_gt 0.1075
_refine_ls_shift/su_max 0.001
_refine_ls_shift/su_mean 0.000
_refine_ls_structure_factor_coef Fsqd
_refine_ls_weighting_details 'calc w=1/[\s^2^(Fo^2^)+(0.1780P)^2^+0.0000P] where P=(Fo^2^+2Fc^2^)/3'
_refine_ls_weighting_scheme calc
_refine_ls_wR_factor_gt 0.2847
_refine_ls_wR_factor_ref 0.3175
_reflns_number_gt 3849
_reflns_number_total 7364
_reflns_threshold_expression I>2\s(I)
_cod_data_source_file om800211k-file001.cif
_cod_data_source_block wa520
_cod_depositor_comments
;
The following automatic conversions were performed:

'_symmetry_cell_setting' value 'Trigonal' changed to 'trigonal'
according to /home/saulius/struct/CIF-dictionaries/cif_core.dic
dictionary named 'cif_core.dic' version 2.4.1 from 2010-06-29.

Automatic conversion script
Id: cif_fix_values 1715 2011-07-08 13:25:40Z adriana 
;
_cod_original_cell_volume 18847.7(16)
_cod_original_sg_symbol_H-M 'R -3'
_cod_database_code 4071537

loop_
_symmetry_equiv_pos_as_xyz
'x, y, z'
'-y, x-y, z'
'-x+y, -x, z'
'x+2/3, y+1/3, z+1/3'
'-y+2/3, x-y+1/3, z+1/3'
'-x+y+2/3, -x+1/3, z+1/3'
'x+1/3, y+2/3, z+2/3'
'-y+1/3, x-y+2/3, z+2/3'
'-x+y+1/3, -x+2/3, z+2/3'
'-x, -y, -z'
'y, -x+y, -z'
'x-y, x, -z'
'-x+2/3, -y+1/3, -z+1/3'
'y+2/3, -x+y+1/3, -z+1/3'
'x-y+2/3, x+1/3, -z+1/3'
'-x+1/3, -y+2/3, -z+2/3'
'y+1/3, -x+y+2/3, -z+2/3'
'x-y+1/3, x+2/3, -z+2/3'

loop_
_atom_site_label
_atom_site_type_symbol
_atom_site_fract_x
_atom_site_fract_y
_atom_site_fract_z
_atom_site_U_iso_or_equiv
_atom_site_adp_type
_atom_site_occupancy
_atom_site_symmetry_multiplicity
_atom_site_calc_flag
_atom_site_refinement_flags
_atom_site_disorder_assembly
_atom_site_disorder_group
Mn1 Mn 0.6667 0.3333 0.906778(18) 0.0373(5) Uani 1 3 d S . .
C1 C 0.6137(7) 0.2186(7) 0.89689(8) 0.048(2) Uani 1 1 d . . .
O1 O 0.5851(5) 0.1450(5) 0.89011(6) 0.0677(18) Uani 1 1 d . . .
S1 S 0.76924(14) 0.48437(14) 0.922055(18) 0.0363(5) Uani 1 1 d . . .
Si1 Si 0.78962(16) 0.63987(15) 0.92403(2) 0.0368(5) Uani 1 1 d . . .
C11 C 0.8961(6) 0.7040(5) 0.93764(8) 0.0440(19) Uani 1 1 d . . .
C12 C 0.6588(6) 0.6326(6) 0.92922(8) 0.0433(19) Uani 1 1 d . . .
C13 C 0.8421(6) 0.7119(6) 0.90735(8) 0.0443(19) Uani 1 1 d . . .
C111 C 0.9839(7) 0.6764(7) 0.93645(10) 0.062(3) Uani 1 1 d . . .
H11A H 1.0182 0.6993 0.9278 0.094 Uiso 1 1 calc R . .
H11B H 0.9536 0.6000 0.9373 0.094 Uiso 1 1 calc R . .
H11C H 1.0361 0.7123 0.9434 0.094 Uiso 1 1 calc R . .
C112 C 0.9507(7) 0.8269(6) 0.93808(10) 0.057(2) Uani 1 1 d . . .
H11D H 0.9829 0.8559 0.9295 0.085 Uiso 1 1 calc R . .
H11E H 1.0054 0.8542 0.9449 0.085 Uiso 1 1 calc R . .
H11F H 0.8981 0.8476 0.9401 0.085 Uiso 1 1 calc R . .
C113 C 0.8494(8) 0.6659(7) 0.95146(9) 0.064(3) Uani 1 1 d . . .
H11G H 0.7922 0.6812 0.9530 0.096 Uiso 1 1 calc R . .
H11H H 0.9046 0.7025 0.9581 0.096 Uiso 1 1 calc R . .
H11I H 0.8216 0.5897 0.9521 0.096 Uiso 1 1 calc R . .
C121 C 0.5815(7) 0.5962(9) 0.91766(10) 0.068(3) Uani 1 1 d . . .
H12A H 0.6141 0.6444 0.9102 0.102 Uiso 1 1 calc R . .
H12B H 0.5171 0.5962 0.9203 0.102 Uiso 1 1 calc R . .
H12C H 0.5639 0.5248 0.9151 0.102 Uiso 1 1 calc R . .
C122 C 0.6041(6) 0.5551(7) 0.94052(9) 0.054(2) Uani 1 1 d . . .
H12D H 0.6513 0.5765 0.9482 0.081 Uiso 1 1 calc R . .
H12E H 0.5867 0.4841 0.9377 0.081 Uiso 1 1 calc R . .
H12F H 0.5393 0.5552 0.9429 0.081 Uiso 1 1 calc R . .
C123 C 0.6745(8) 0.7411(7) 0.93387(11) 0.070(3) Uani 1 1 d . . .
H12G H 0.7091 0.7936 0.9269 0.104 Uiso 1 1 calc R . .
H12H H 0.7186 0.7640 0.9418 0.104 Uiso 1 1 calc R . .
H12I H 0.6058 0.7340 0.9359 0.104 Uiso 1 1 calc R . .
C131 C 0.9554(7) 0.7320(8) 0.90476(10) 0.066(3) Uani 1 1 d . . .
H13A H 1.0022 0.7749 0.9119 0.099 Uiso 1 1 calc R . .
H13B H 0.9815 0.7694 0.8964 0.099 Uiso 1 1 calc R . .
H13C H 0.9540 0.6644 0.9044 0.099 Uiso 1 1 calc R . .
C132 C 0.8475(8) 0.8195(7) 0.90664(10) 0.066(3) Uani 1 1 d . . .
H13D H 0.8904 0.8640 0.9140 0.099 Uiso 1 1 calc R . .
H13E H 0.7761 0.8091 0.9073 0.099 Uiso 1 1 calc R . .
H13F H 0.8794 0.8539 0.8983 0.099 Uiso 1 1 calc R . .
C133 C 0.7757(8) 0.6460(7) 0.89569(8) 0.062(2) Uani 1 1 d . . .
H13G H 0.7706 0.5766 0.8959 0.093 Uiso 1 1 calc R . .
H13H H 0.8091 0.6820 0.8874 0.093 Uiso 1 1 calc R . .
H13I H 0.7049 0.6371 0.8963 0.093 Uiso 1 1 calc R . .
Mn2 Mn 0.6667 0.3333 0.936936(18) 0.0330(5) Uani 1 3 d S . .
S2 S 0.6667 0.3333 0.95927(5) 0.123(3) Uani 1 3 d S . .
Si2 Si 0.6667 0.3333 0.97960(4) 0.0388(9) Uani 1 3 d S . .
C2 C 0.5821(7) 0.1870(6) 0.98543(10) 0.055(2) Uani 1 1 d . . .
C21 C 0.6086(8) 0.1152(7) 0.97700(13) 0.080(3) Uani 1 1 d . . .
H21A H 0.6833 0.1372 0.9781 0.120 Uiso 1 1 calc R . .
H21B H 0.5941 0.1212 0.9677 0.120 Uiso 1 1 calc R . .
H21C H 0.5651 0.0418 0.9799 0.120 Uiso 1 1 calc R . .
C22 C 0.6000(9) 0.1719(8) 0.99990(11) 0.080(3) Uani 1 1 d . . .
H22A H 0.6751 0.1973 1.0014 0.120 Uiso 1 1 calc R . .
H22B H 0.5588 0.0969 1.0022 0.120 Uiso 1 1 calc R . .
H22C H 0.5776 0.2120 1.0054 0.120 Uiso 1 1 calc R . .
C23 C 0.4656(7) 0.1470(7) 0.98345(12) 0.073(3) Uani 1 1 d . . .
H23A H 0.4524 0.1553 0.9742 0.110 Uiso 1 1 calc R . .
H23B H 0.4439 0.1875 0.9890 0.110 Uiso 1 1 calc R . .
H23C H 0.4252 0.0723 0.9859 0.110 Uiso 1 1 calc R . .
Si3 Si 0.3333 0.6667 0.88056(5) 0.0659(13) Uani 1 3 d S . .
Si4 Si 0.3333 0.6667 0.81884(6) 0.0912(18) Uani 1 3 d S . .
S3 S 0.2965(10) 0.6927(15) 0.86012(16) 0.139(6) Uani 0.33 1 d P A -1
S4 S 0.4102(9) 0.7070(14) 0.84902(14) 0.133(5) Uani 0.33 1 d P A -1
S5 S 0.3227(15) 0.5904(12) 0.83798(14) 0.187(11) Uani 0.33 1 d P A -1
C3 C 0.2917(8) 0.5240(8) 0.88557(12) 0.075(3) Uani 1 1 d . A .
C31 C 0.3417(11) 0.4720(11) 0.87693(18) 0.131(6) Uani 1 1 d . . .
H31A H 0.3288 0.4788 0.8676 0.196 Uiso 1 1 calc R A .
H31B H 0.3097 0.3972 0.8792 0.196 Uiso 1 1 calc R . .
H31C H 0.4178 0.5075 0.8786 0.196 Uiso 1 1 calc R . .
C32 C 0.1690(9) 0.4472(10) 0.88331(15) 0.107(4) Uani 1 1 d . . .
H32A H 0.1522 0.4476 0.8740 0.160 Uiso 1 1 calc R A .
H32B H 0.1290 0.4711 0.8886 0.160 Uiso 1 1 calc R . .
H32C H 0.1500 0.3754 0.8859 0.160 Uiso 1 1 calc R . .
C33 C 0.3063(12) 0.5150(11) 0.90040(14) 0.115(5) Uani 1 1 d . . .
H33A H 0.2711 0.5462 0.9053 0.173 Uiso 1 1 calc R A .
H33B H 0.3817 0.5525 0.9025 0.173 Uiso 1 1 calc R . .
H33C H 0.2754 0.4405 0.9028 0.173 Uiso 1 1 calc R . .
C4 C 0.2942(12) 0.7659(13) 0.81331(19) 0.124(6) Uani 1 1 d . A .
C41 C 0.1903(17) 0.7452(19) 0.8207(3) 0.244(15) Uani 1 1 d . . .
H41A H 0.2040 0.7546 0.8302 0.366 Uiso 1 1 calc R A .
H41B H 0.1336 0.6730 0.8190 0.366 Uiso 1 1 calc R . .
H41C H 0.1692 0.7953 0.8176 0.366 Uiso 1 1 calc R . .
C42 C 0.256(2) 0.7500(16) 0.7998(3) 0.223(13) Uani 1 1 d . . .
H42A H 0.2035 0.6755 0.7985 0.334 Uiso 1 1 calc R A .
H42B H 0.3154 0.7700 0.7937 0.334 Uiso 1 1 calc R . .
H42C H 0.2241 0.7937 0.7981 0.334 Uiso 1 1 calc R . .
C43 C 0.3737(18) 0.8759(14) 0.8174(4) 0.28(2) Uani 1 1 d . . .
H43A H 0.3891 0.8768 0.8268 0.425 Uiso 1 1 calc R A .
H43B H 0.3454 0.9230 0.8157 0.425 Uiso 1 1 calc R . .
H43C H 0.4387 0.8999 0.8123 0.425 Uiso 1 1 calc R . .
Na1 Na 0.6667 0.3333 0.8333 0.066(2) Uani 1 6 d S . .
O101 O 0.5664(7) 0.1884(6) 0.84714(8) 0.092(2) Uani 1 1 d . . .
C102 C 0.5426(14) 0.0825(11) 0.84449(16) 0.127(6) Uani 1 1 d . . .
H10A H 0.5986 0.0698 0.8479 0.152 Uiso 1 1 calc R . .
H10B H 0.5346 0.0677 0.8349 0.152 Uiso 1 1 calc R . .
C103 C 0.4404(19) 0.0160(12) 0.85157(17) 0.203(12) Uani 1 1 d . . .
H10C H 0.3806 -0.0050 0.8454 0.244 Uiso 1 1 calc R . .
H10D H 0.4375 -0.0488 0.8550 0.244 Uiso 1 1 calc R . .
C104 C 0.4335(11) 0.0746(10) 0.86201(13) 0.104(4) Uani 1 1 d . . .
H10E H 0.4559 0.0567 0.8703 0.125 Uiso 1 1 calc R . .
H10F H 0.3600 0.0599 0.8630 0.125 Uiso 1 1 calc R . .
C105 C 0.5028(13) 0.1841(11) 0.85873(13) 0.113(5) Uani 1 1 d . . .
H10G H 0.5496 0.2216 0.8663 0.136 Uiso 1 1 calc R . .
H10H H 0.4610 0.2185 0.8566 0.136 Uiso 1 1 calc R . .
Na2 Na 1.0000 1.0000 1.0000 0.0430(17) Uani 1 6 d S . .
O201 O 1.0643(5) 0.9101(4) 0.98640(6) 0.0546(15) Uani 1 1 d . . .
C202 C 1.0455(8) 0.8062(7) 0.98827(11) 0.066(3) Uani 1 1 d . . .
H20A H 0.9721 0.7544 0.9858 0.079 Uiso 1 1 calc R . .
H20B H 1.0554 0.7950 0.9977 0.079 Uiso 1 1 calc R . .
C203 C 1.1203(11) 0.7911(10) 0.98001(13) 0.096(4) Uani 1 1 d . . .
H20C H 1.1646 0.7731 0.9856 0.116 Uiso 1 1 calc R . .
H20D H 1.0816 0.7335 0.9736 0.116 Uiso 1 1 calc R . .
C204 C 1.1846(10) 0.8895(9) 0.97328(16) 0.109(5) Uani 1 1 d . . .
H20E H 1.1877 0.8770 0.9638 0.131 Uiso 1 1 calc R . .
H20F H 1.2573 0.9252 0.9768 0.131 Uiso 1 1 calc R . .
C205 C 1.1346(8) 0.9564(8) 0.97546(10) 0.070(3) Uani 1 1 d . . .
H20G H 1.1891 1.0300 0.9775 0.083 Uiso 1 1 calc R . .
H20H H 1.0954 0.9563 0.9675 0.083 Uiso 1 1 calc R . .

loop_
_atom_site_aniso_label
_atom_site_aniso_U_11
_atom_site_aniso_U_22
_atom_site_aniso_U_33
_atom_site_aniso_U_23
_atom_site_aniso_U_13
_atom_site_aniso_U_12
Mn1 0.0389(7) 0.0389(7) 0.0341(11) 0.000 0.000 0.0195(4)
C1 0.055(5) 0.056(5) 0.038(4) -0.007(4) -0.006(4) 0.032(4)
O1 0.071(4) 0.071(4) 0.062(4) -0.028(4) -0.021(3) 0.037(4)
S1 0.0361(10) 0.0288(9) 0.0428(10) 0.0015(8) 0.0006(8) 0.0154(8)
Si1 0.0338(11) 0.0293(11) 0.0466(12) 0.0020(9) 0.0021(9) 0.0153(9)
C11 0.038(4) 0.023(4) 0.063(5) 0.003(3) -0.001(4) 0.009(3)
C12 0.036(4) 0.035(4) 0.058(5) 0.001(4) 0.005(4) 0.017(4)
C13 0.042(4) 0.034(4) 0.060(5) 0.008(4) 0.008(4) 0.021(4)
C111 0.043(5) 0.045(5) 0.091(7) -0.016(5) -0.021(5) 0.015(4)
C112 0.060(6) 0.031(4) 0.074(6) -0.004(4) -0.008(5) 0.019(4)
C113 0.066(6) 0.052(5) 0.056(6) 0.001(4) -0.011(5) 0.017(5)
C121 0.045(5) 0.086(7) 0.085(7) -0.011(6) -0.012(5) 0.041(5)
C122 0.041(5) 0.047(5) 0.065(6) 0.001(4) 0.012(4) 0.016(4)
C123 0.061(6) 0.047(5) 0.106(8) 0.002(5) 0.024(6) 0.031(5)
C131 0.053(6) 0.070(6) 0.071(6) 0.012(5) 0.017(5) 0.026(5)
C132 0.084(7) 0.043(5) 0.065(6) 0.011(4) 0.010(5) 0.028(5)
C133 0.076(6) 0.053(5) 0.045(5) 0.004(4) 0.001(5) 0.024(5)
Mn2 0.0313(7) 0.0313(7) 0.0363(11) 0.000 0.000 0.0157(3)
S2 0.171(4) 0.171(4) 0.026(2) 0.000 0.000 0.085(2)
Si2 0.0396(13) 0.0396(13) 0.037(2) 0.000 0.000 0.0198(6)
C2 0.044(5) 0.034(4) 0.084(7) -0.003(4) -0.001(4) 0.016(4)
C21 0.064(6) 0.038(5) 0.135(10) -0.014(6) -0.003(6) 0.024(5)
C22 0.087(8) 0.065(7) 0.081(7) 0.033(6) 0.003(6) 0.033(6)
C23 0.041(5) 0.047(5) 0.111(9) -0.006(5) 0.001(5) 0.007(4)
Si3 0.0676(19) 0.0676(19) 0.063(3) 0.000 0.000 0.0338(10)
Si4 0.103(3) 0.103(3) 0.067(3) 0.000 0.000 0.0517(14)
S3 0.074(8) 0.182(16) 0.151(12) 0.032(11) 0.050(8) 0.056(7)
S4 0.078(7) 0.197(15) 0.079(8) 0.025(9) 0.005(6) 0.034(9)
S5 0.163(13) 0.151(12) 0.092(9) -0.010(8) -0.049(10) -0.038(13)
C3 0.062(6) 0.053(6) 0.107(9) -0.009(6) -0.017(6) 0.027(5)
C31 0.101(10) 0.098(10) 0.209(17) -0.065(11) -0.013(11) 0.062(9)
C32 0.077(8) 0.087(9) 0.135(12) -0.019(8) -0.032(8) 0.025(7)
C33 0.129(12) 0.088(9) 0.129(12) 0.027(8) -0.027(9) 0.055(9)
C4 0.105(11) 0.123(13) 0.173(16) -0.051(11) -0.026(11) 0.079(10)
C41 0.159(19) 0.20(2) 0.39(4) -0.12(2) 0.06(2) 0.097(18)
C42 0.26(3) 0.146(18) 0.30(3) -0.020(19) -0.15(3) 0.13(2)
C43 0.18(2) 0.076(12) 0.59(6) -0.09(2) -0.11(3) 0.059(14)
Na1 0.074(4) 0.074(4) 0.052(5) 0.000 0.000 0.0368(19)
O101 0.108(6) 0.081(5) 0.076(5) 0.015(4) 0.019(5) 0.040(5)
C102 0.173(16) 0.090(10) 0.134(13) 0.025(9) 0.056(12) 0.079(11)
C103 0.31(3) 0.071(10) 0.135(14) 0.011(10) 0.132(17) 0.021(13)
C104 0.098(10) 0.078(9) 0.090(9) 0.003(7) 0.003(7) 0.009(7)
C105 0.157(14) 0.100(10) 0.074(8) 0.013(7) 0.025(9) 0.058(10)
Na2 0.038(2) 0.038(2) 0.052(4) 0.000 0.000 0.0192(12)
O201 0.055(4) 0.048(3) 0.066(4) 0.006(3) 0.010(3) 0.029(3)
C202 0.067(6) 0.054(6) 0.081(7) 0.008(5) 0.006(5) 0.034(5)
C203 0.120(10) 0.109(10) 0.100(9) 0.030(8) 0.044(8) 0.087(9)
C204 0.089(9) 0.070(8) 0.170(14) 0.003(8) 0.064(9) 0.041(7)
C205 0.080(7) 0.064(6) 0.065(6) 0.014(5) 0.033(5) 0.036(6)

loop_
_atom_type_symbol
_atom_type_description
_atom_type_scat_dispersion_real
_atom_type_scat_dispersion_imag
_atom_type_scat_source
C C 0.0033 0.0016 'International Tables Vol C Tables 4.2.6.8 and 6.1.1.4'
H H 0.0000 0.0000 'International Tables Vol C Tables 4.2.6.8 and 6.1.1.4'
Mn Mn 0.3368 0.7283 'International Tables Vol C Tables 4.2.6.8 and 6.1.1.4'
Na Na 0.0362 0.0249 'International Tables Vol C Tables 4.2.6.8 and 6.1.1.4'
O O 0.0106 0.0060 'International Tables Vol C Tables 4.2.6.8 and 6.1.1.4'
S S 0.1246 0.1234 'International Tables Vol C Tables 4.2.6.8 and 6.1.1.4'
Si Si 0.0817 0.0704 'International Tables Vol C Tables 4.2.6.8 and 6.1.1.4'

loop_
_geom_angle_atom_site_label_1
_geom_angle_atom_site_label_2
_geom_angle_atom_site_label_3
_geom_angle
_geom_angle_site_symmetry_1
_geom_angle_site_symmetry_3
C1 Mn1 C1 91.0(4) 2_655 3_665
C1 Mn1 C1 91.0(4) 2_655 .
C1 Mn1 C1 91.0(4) 3_665 .
C1 Mn1 S1 84.4(3) 2_655 .
C1 Mn1 S1 100.2(3) 3_665 .
C1 Mn1 S1 167.9(3) . .
C1 Mn1 S1 167.9(3) 2_655 2_655
C1 Mn1 S1 84.4(3) 3_665 2_655
C1 Mn1 S1 100.2(3) . 2_655
S1 Mn1 S1 85.43(8) . 2_655
C1 Mn1 S1 100.2(3) 2_655 3_665
C1 Mn1 S1 167.9(3) 3_665 3_665
C1 Mn1 S1 84.4(3) . 3_665
S1 Mn1 S1 85.43(8) . 3_665
S1 Mn1 S1 85.42(8) 2_655 3_665
C1 Mn1 Mn2 124.6(3) 2_655 .
C1 Mn1 Mn2 124.6(3) 3_665 .
C1 Mn1 Mn2 124.6(3) . .
S1 Mn1 Mn2 51.56(5) . .
S1 Mn1 Mn2 51.56(5) 2_655 .
S1 Mn1 Mn2 51.56(5) 3_665 .
O1 C1 Mn1 175.8(8) . .
Si1 S1 Mn2 126.16(10) . .
Si1 S1 Mn1 134.32(10) . .
Mn2 S1 Mn1 76.14(7) . .
C12 Si1 C11 111.4(4) . .
C12 Si1 C13 112.3(3) . .
C11 Si1 C13 110.8(4) . .
C12 Si1 S1 110.9(3) . .
C11 Si1 S1 103.4(2) . .
C13 Si1 S1 107.5(3) . .
C111 C11 C113 104.8(7) . .
C111 C11 C112 107.0(7) . .
C113 C11 C112 105.7(7) . .
C111 C11 Si1 113.1(6) . .
C113 C11 Si1 111.8(6) . .
C112 C11 Si1 113.8(6) . .
C122 C12 C121 107.3(7) . .
C122 C12 C123 106.5(7) . .
C121 C12 C123 107.1(7) . .
C122 C12 Si1 112.4(6) . .
C121 C12 Si1 110.4(6) . .
C123 C12 Si1 112.8(6) . .
C133 C13 C132 107.5(7) . .
C133 C13 C131 105.7(7) . .
C132 C13 C131 107.1(7) . .
C133 C13 Si1 112.3(6) . .
C132 C13 Si1 113.6(6) . .
C131 C13 Si1 110.2(6) . .
C11 C111 H11A 109.5 . .
C11 C111 H11B 109.5 . .
H11A C111 H11B 109.5 . .
C11 C111 H11C 109.5 . .
H11A C111 H11C 109.5 . .
H11B C111 H11C 109.5 . .
C11 C112 H11D 109.5 . .
C11 C112 H11E 109.5 . .
H11D C112 H11E 109.5 . .
C11 C112 H11F 109.5 . .
H11D C112 H11F 109.5 . .
H11E C112 H11F 109.5 . .
C11 C113 H11G 109.5 . .
C11 C113 H11H 109.5 . .
H11G C113 H11H 109.5 . .
C11 C113 H11I 109.5 . .
H11G C113 H11I 109.5 . .
H11H C113 H11I 109.5 . .
C12 C121 H12A 109.5 . .
C12 C121 H12B 109.5 . .
H12A C121 H12B 109.5 . .
C12 C121 H12C 109.5 . .
H12A C121 H12C 109.5 . .
H12B C121 H12C 109.5 . .
C12 C122 H12D 109.5 . .
C12 C122 H12E 109.5 . .
H12D C122 H12E 109.5 . .
C12 C122 H12F 109.5 . .
H12D C122 H12F 109.5 . .
H12E C122 H12F 109.5 . .
C12 C123 H12G 109.5 . .
C12 C123 H12H 109.5 . .
H12G C123 H12H 109.5 . .
C12 C123 H12I 109.5 . .
H12G C123 H12I 109.5 . .
H12H C123 H12I 109.5 . .
C13 C131 H13A 109.5 . .
C13 C131 H13B 109.5 . .
H13A C131 H13B 109.5 . .
C13 C131 H13C 109.5 . .
H13A C131 H13C 109.5 . .
H13B C131 H13C 109.5 . .
C13 C132 H13D 109.5 . .
C13 C132 H13E 109.5 . .
H13D C132 H13E 109.5 . .
C13 C132 H13F 109.5 . .
H13D C132 H13F 109.5 . .
H13E C132 H13F 109.5 . .
C13 C133 H13G 109.5 . .
C13 C133 H13H 109.5 . .
H13G C133 H13H 109.5 . .
C13 C133 H13I 109.5 . .
H13G C133 H13I 109.5 . .
H13H C133 H13I 109.5 . .
S2 Mn2 S1 127.70(6) . 2_655
S2 Mn2 S1 127.70(5) . 3_665
S1 Mn2 S1 86.50(8) 2_655 3_665
S2 Mn2 S1 127.71(6) . .
S1 Mn2 S1 86.50(8) 2_655 .
S1 Mn2 S1 86.50(8) 3_665 .
S2 Mn2 Mn1 180.000(1) . .
S1 Mn2 Mn1 52.30(5) 2_655 .
S1 Mn2 Mn1 52.30(5) 3_665 .
S1 Mn2 Mn1 52.29(6) . .
Si2 S2 Mn2 180.000(1) . .
C2 Si2 C2 111.2(3) . 2_655
C2 Si2 C2 111.2(3) . 3_665
C2 Si2 C2 111.2(3) 2_655 3_665
C2 Si2 S2 107.7(3) . .
C2 Si2 S2 107.7(3) 2_655 .
C2 Si2 S2 107.7(3) 3_665 .
C23 C2 C22 108.3(9) . .
C23 C2 C21 106.3(8) . .
C22 C2 C21 108.4(8) . .
C23 C2 Si2 110.9(6) . .
C22 C2 Si2 112.9(7) . .
C21 C2 Si2 109.9(7) . .
C2 C21 H21A 109.5 . .
C2 C21 H21B 109.5 . .
H21A C21 H21B 109.5 . .
C2 C21 H21C 109.5 . .
H21A C21 H21C 109.5 . .
H21B C21 H21C 109.5 . .
C2 C22 H22A 109.5 . .
C2 C22 H22B 109.5 . .
H22A C22 H22B 109.5 . .
C2 C22 H22C 109.5 . .
H22A C22 H22C 109.5 . .
H22B C22 H22C 109.5 . .
C2 C23 H23A 109.5 . .
C2 C23 H23B 109.5 . .
H23A C23 H23B 109.5 . .
C2 C23 H23C 109.5 . .
H23A C23 H23C 109.5 . .
H23B C23 H23C 109.5 . .
C3 Si3 C3 113.3(3) 3_565 2_665
C3 Si3 C3 113.3(3) 3_565 .
C3 Si3 C3 113.3(3) 2_665 .
C3 Si3 S3 112.2(6) 3_565 2_665
C3 Si3 S3 117.3(7) 2_665 2_665
C3 Si3 S3 84.4(5) . 2_665
C3 Si3 S3 117.3(6) 3_565 3_565
C3 Si3 S3 84.4(5) 2_665 3_565
C3 Si3 S3 112.1(6) . 3_565
S3 Si3 S3 36.3(6) 2_665 3_565
C3 Si3 S3 84.4(5) 3_565 .
C3 Si3 S3 112.2(6) 2_665 .
C3 Si3 S3 117.3(6) . .
S3 Si3 S3 36.3(6) 2_665 .
S3 Si3 S3 36.3(6) 3_565 .
C4 Si4 C4 111.6(5) 3_565 2_665
C4 Si4 C4 111.6(5) 3_565 .
C4 Si4 C4 111.6(5) 2_665 .
C4 Si4 S5 132.6(9) 3_565 3_565
C4 Si4 S5 102.0(9) 2_665 3_565
C4 Si4 S5 84.1(6) . 3_565
C4 Si4 S5 84.1(7) 3_565 2_665
C4 Si4 S5 132.6(9) 2_665 2_665
C4 Si4 S5 102.0(8) . 2_665
S5 Si4 S5 48.5(9) 3_565 2_665
C4 Si4 S5 102.0(8) 3_565 .
C4 Si4 S5 84.1(7) 2_665 .
C4 Si4 S5 132.6(9) . .
S5 Si4 S5 48.5(9) 3_565 .
S5 Si4 S5 48.5(9) 2_665 .
S4 S3 Si3 107.1(7) . .
S5 S4 S3 95.1(11) . .
S4 S5 Si4 102.7(8) . .
C33 C3 C31 112.9(11) . .
C33 C3 C32 103.7(11) . .
C31 C3 C32 102.3(10) . .
C33 C3 Si3 111.7(8) . .
C31 C3 Si3 114.1(10) . .
C32 C3 Si3 111.2(8) . .
C3 C31 H31A 109.5 . .
C3 C31 H31B 109.5 . .
H31A C31 H31B 109.5 . .
C3 C31 H31C 109.5 . .
H31A C31 H31C 109.5 . .
H31B C31 H31C 109.5 . .
C3 C32 H32A 109.5 . .
C3 C32 H32B 109.5 . .
H32A C32 H32B 109.5 . .
C3 C32 H32C 109.5 . .
H32A C32 H32C 109.5 . .
H32B C32 H32C 109.5 . .
C3 C33 H33A 109.5 . .
C3 C33 H33B 109.5 . .
H33A C33 H33B 109.5 . .
C3 C33 H33C 109.5 . .
H33A C33 H33C 109.5 . .
H33B C33 H33C 109.5 . .
C42 C4 C43 118(2) . .
C42 C4 C41 99.6(17) . .
C43 C4 C41 103.3(16) . .
C42 C4 Si4 113.2(12) . .
C43 C4 Si4 111.8(13) . .
C41 C4 Si4 109.9(16) . .
C4 C41 H41A 109.5 . .
C4 C41 H41B 109.5 . .
H41A C41 H41B 109.5 . .
C4 C41 H41C 109.5 . .
H41A C41 H41C 109.5 . .
H41B C41 H41C 109.5 . .
C4 C42 H42A 109.5 . .
C4 C42 H42B 109.5 . .
H42A C42 H42B 109.5 . .
C4 C42 H42C 109.5 . .
H42A C42 H42C 109.5 . .
H42B C42 H42C 109.5 . .
C4 C43 H43A 109.5 . .
C4 C43 H43B 109.5 . .
H43A C43 H43B 109.5 . .
C4 C43 H43C 109.5 . .
H43A C43 H43C 109.5 . .
H43B C43 H43C 109.5 . .
O101 Na1 O101 88.0(3) 2_655 3_665
O101 Na1 O101 88.0(3) 2_655 .
O101 Na1 O101 88.0(3) 3_665 .
O101 Na1 O101 179.991(9) 2_655 17_556
O101 Na1 O101 92.0(3) 3_665 17_556
O101 Na1 O101 92.0(3) . 17_556
O101 Na1 O101 92.0(3) 2_655 16_656
O101 Na1 O101 92.0(3) 3_665 16_656
O101 Na1 O101 180.0(3) . 16_656
O101 Na1 O101 88.0(3) 17_556 16_656
O101 Na1 O101 92.0(3) 2_655 18_546
O101 Na1 O101 180.0(4) 3_665 18_546
O101 Na1 O101 92.0(3) . 18_546
O101 Na1 O101 88.0(3) 17_556 18_546
O101 Na1 O101 88.0(3) 16_656 18_546
C102 O101 C105 107.2(9) . .
C102 O101 Na1 124.7(7) . .
C105 O101 Na1 127.4(7) . .
O101 C102 C103 103.7(12) . .
O101 C102 H10A 111.0 . .
C103 C102 H10A 111.0 . .
O101 C102 H10B 111.0 . .
C103 C102 H10B 111.0 . .
H10A C102 H10B 109.0 . .
C104 C103 C102 108.7(14) . .
C104 C103 H10C 110.0 . .
C102 C103 H10C 110.0 . .
C104 C103 H10D 110.0 . .
C102 C103 H10D 110.0 . .
H10C C103 H10D 108.3 . .
C103 C104 C105 106.3(12) . .
C103 C104 H10E 110.5 . .
C105 C104 H10E 110.5 . .
C103 C104 H10F 110.5 . .
C105 C104 H10F 110.5 . .
H10E C104 H10F 108.7 . .
C104 C105 O101 107.9(11) . .
C104 C105 H10G 110.1 . .
O101 C105 H10G 110.1 . .
C104 C105 H10H 110.1 . .
O101 C105 H10H 110.1 . .
H10G C105 H10H 108.4 . .
O201 Na2 O201 90.2(2) 12_657 11_567
O201 Na2 O201 90.2(2) 12_657 10_777
O201 Na2 O201 90.2(2) 11_567 10_777
O201 Na2 O201 89.8(2) 12_657 .
O201 Na2 O201 89.8(2) 11_567 .
O201 Na2 O201 179.995(10) 10_777 .
O201 Na2 O201 89.8(2) 12_657 2_765
O201 Na2 O201 180.0(2) 11_567 2_765
O201 Na2 O201 89.8(2) 10_777 2_765
O201 Na2 O201 90.2(2) . 2_765
O201 Na2 O201 179.997(5) 12_657 3_675
O201 Na2 O201 89.8(2) 11_567 3_675
O201 Na2 O201 89.8(2) 10_777 3_675
O201 Na2 O201 90.2(2) . 3_675
O201 Na2 O201 90.2(2) 2_765 3_675
C202 O201 C205 108.6(7) . .
C202 O201 Na2 126.3(5) . .
C205 O201 Na2 124.9(5) . .
O201 C202 C203 108.8(8) . .
O201 C202 H20A 109.9 . .
C203 C202 H20A 109.9 . .
O201 C202 H20B 109.9 . .
C203 C202 H20B 109.9 . .
H20A C202 H20B 108.3 . .
C204 C203 C202 106.4(9) . .
C204 C203 H20C 110.4 . .
C202 C203 H20C 110.4 . .
C204 C203 H20D 110.4 . .
C202 C203 H20D 110.4 . .
H20C C203 H20D 108.6 . .
C203 C204 C205 107.1(9) . .
C203 C204 H20E 110.3 . .
C205 C204 H20E 110.3 . .
C203 C204 H20F 110.3 . .
C205 C204 H20F 110.3 . .
H20E C204 H20F 108.6 . .
O201 C205 C204 106.0(8) . .
O201 C205 H20G 110.5 . .
C204 C205 H20G 110.5 . .
O201 C205 H20H 110.5 . .
C204 C205 H20H 110.5 . .
H20G C205 H20H 108.7 . .

loop_
_geom_bond_atom_site_label_1
_geom_bond_atom_site_label_2
_geom_bond_distance
_geom_bond_site_symmetry_2
Mn1 C1 1.769(9) 2_655
Mn1 C1 1.769(9) 3_665
Mn1 C1 1.769(9) .
Mn1 S1 2.496(2) .
Mn1 S1 2.496(2) 2_655
Mn1 S1 2.496(2) 3_665
Mn1 Mn2 3.063(3) .
C1 O1 1.166(9) .
S1 Si1 2.152(3) .
S1 Mn2 2.471(2) .
Si1 C12 1.938(8) .
Si1 C11 1.939(8) .
Si1 C13 1.940(8) .
C11 C111 1.534(12) .
C11 C113 1.538(12) .
C11 C112 1.561(10) .
C12 C122 1.528(11) .
C12 C121 1.530(12) .
C12 C123 1.560(11) .
C13 C133 1.529(12) .
C13 C132 1.539(11) .
C13 C131 1.555(12) .
C111 H11A 0.9800 .
C111 H11B 0.9800 .
C111 H11C 0.9800 .
C112 H11D 0.9800 .
C112 H11E 0.9800 .
C112 H11F 0.9800 .
C113 H11G 0.9800 .
C113 H11H 0.9800 .
C113 H11I 0.9800 .
C121 H12A 0.9800 .
C121 H12B 0.9800 .
C121 H12C 0.9800 .
C122 H12D 0.9800 .
C122 H12E 0.9800 .
C122 H12F 0.9800 .
C123 H12G 0.9800 .
C123 H12H 0.9800 .
C123 H12I 0.9800 .
C131 H13A 0.9800 .
C131 H13B 0.9800 .
C131 H13C 0.9800 .
C132 H13D 0.9800 .
C132 H13E 0.9800 .
C132 H13F 0.9800 .
C133 H13G 0.9800 .
C133 H13H 0.9800 .
C133 H13I 0.9800 .
Mn2 S2 2.269(5) .
Mn2 S1 2.471(2) 2_655
Mn2 S1 2.471(2) 3_665
S2 Si2 2.064(6) .
Si2 C2 1.955(9) .
Si2 C2 1.955(9) 2_655
Si2 C2 1.955(8) 3_665
C2 C23 1.514(12) .
C2 C22 1.528(14) .
C2 C21 1.547(13) .
C21 H21A 0.9800 .
C21 H21B 0.9800 .
C21 H21C 0.9800 .
C22 H22A 0.9800 .
C22 H22B 0.9800 .
C22 H22C 0.9800 .
C23 H23A 0.9800 .
C23 H23B 0.9800 .
C23 H23C 0.9800 .
Si3 C3 1.928(10) 3_565
Si3 C3 1.928(11) 2_665
Si3 C3 1.928(10) .
Si3 S3 2.225(17) 2_665
Si3 S3 2.225(17) 3_565
Si3 S3 2.225(17) .
Si4 C4 1.894(16) 3_565
Si4 C4 1.894(17) 2_665
Si4 C4 1.895(16) .
Si4 S5 2.208(16) 3_565
Si4 S5 2.208(16) 2_665
Si4 S5 2.208(16) .
S3 S4 1.932(16) .
S4 S5 1.904(19) .
C3 C33 1.536(17) .
C3 C31 1.562(16) .
C3 C32 1.589(15) .
C31 H31A 0.9800 .
C31 H31B 0.9800 .
C31 H31C 0.9800 .
C32 H32A 0.9800 .
C32 H32B 0.9800 .
C32 H32C 0.9800 .
C33 H33A 0.9800 .
C33 H33B 0.9800 .
C33 H33C 0.9800 .
C4 C42 1.46(3) .
C4 C43 1.50(2) .
C4 C41 1.58(2) .
C41 H41A 0.9800 .
C41 H41B 0.9800 .
C41 H41C 0.9800 .
C42 H42A 0.9800 .
C42 H42B 0.9800 .
C42 H42C 0.9800 .
C43 H43A 0.9800 .
C43 H43B 0.9800 .
C43 H43C 0.9800 .
Na1 O101 2.347(7) 2_655
Na1 O101 2.347(7) 3_665
Na1 O101 2.347(8) .
Na1 O101 2.347(7) 17_556
Na1 O101 2.347(8) 16_656
Na1 O101 2.347(7) 18_546
O101 C102 1.434(15) .
O101 C105 1.483(14) .
C102 C103 1.50(2) .
C102 H10A 0.9900 .
C102 H10B 0.9900 .
C103 C104 1.399(19) .
C103 H10C 0.9900 .
C103 H10D 0.9900 .
C104 C105 1.444(17) .
C104 H10E 0.9900 .
C104 H10F 0.9900 .
C105 H10G 0.9900 .
C105 H10H 0.9900 .
Na2 O201 2.401(6) 12_657
Na2 O201 2.401(6) 11_567
Na2 O201 2.401(6) 10_777
Na2 O201 2.401(6) .
Na2 O201 2.401(6) 2_765
Na2 O201 2.401(6) 3_675
O201 C202 1.417(10) .
O201 C205 1.434(10) .
C202 C203 1.480(14) .
C202 H20A 0.9900 .
C202 H20B 0.9900 .
C203 C204 1.439(16) .
C203 H20C 0.9900 .
C203 H20D 0.9900 .
C204 C205 1.502(14) .
C204 H20E 0.9900 .
C204 H20F 0.9900 .
C205 H20G 0.9900 .
C205 H20H 0.9900 .

loop_
_geom_torsion_atom_site_label_1
_geom_torsion_atom_site_label_2
_geom_torsion_atom_site_label_3
_geom_torsion_atom_site_label_4
_geom_torsion
_geom_torsion_site_symmetry_1
_geom_torsion_site_symmetry_4
C1 Mn1 C1 O1 20(11) 2_655 .
C1 Mn1 C1 O1 111(11) 3_665 .
S1 Mn1 C1 O1 -48(12) . .
S1 Mn1 C1 O1 -165(100) 2_655 .
S1 Mn1 C1 O1 -80(11) 3_665 .
Mn2 Mn1 C1 O1 -115(11) . .
C1 Mn1 S1 Si1 88.9(3) 2_655 .
C1 Mn1 S1 Si1 -1.1(3) 3_665 .
C1 Mn1 S1 Si1 156.8(14) . .
S1 Mn1 S1 Si1 -84.61(18) 2_655 .
S1 Mn1 S1 Si1 -170.37(14) 3_665 .
Mn2 Mn1 S1 Si1 -127.49(16) . .
C1 Mn1 S1 Mn2 -143.7(3) 2_655 .
C1 Mn1 S1 Mn2 126.4(3) 3_665 .
C1 Mn1 S1 Mn2 -75.7(14) . .
S1 Mn1 S1 Mn2 42.88(3) 2_655 .
S1 Mn1 S1 Mn2 -42.88(3) 3_665 .
Mn2 S1 Si1 C12 -41.1(3) . .
Mn1 S1 Si1 C12 66.3(3) . .
Mn2 S1 Si1 C11 78.4(3) . .
Mn1 S1 Si1 C11 -174.2(3) . .
Mn2 S1 Si1 C13 -164.3(3) . .
Mn1 S1 Si1 C13 -56.9(3) . .
C12 Si1 C11 C111 159.1(6) . .
C13 Si1 C11 C111 -75.0(7) . .
S1 Si1 C11 C111 39.9(6) . .
C12 Si1 C11 C113 41.1(7) . .
C13 Si1 C11 C113 167.0(6) . .
S1 Si1 C11 C113 -78.1(6) . .
C12 Si1 C11 C112 -78.6(7) . .
C13 Si1 C11 C112 47.3(7) . .
S1 Si1 C11 C112 162.2(6) . .
C11 Si1 C12 C122 -68.2(6) . .
C13 Si1 C12 C122 166.7(6) . .
S1 Si1 C12 C122 46.4(6) . .
C11 Si1 C12 C121 172.1(6) . .
C13 Si1 C12 C121 47.0(7) . .
S1 Si1 C12 C121 -73.3(6) . .
C11 Si1 C12 C123 52.3(7) . .
C13 Si1 C12 C123 -72.8(7) . .
S1 Si1 C12 C123 166.9(6) . .
C12 Si1 C13 C133 -71.8(7) . .
C11 Si1 C13 C133 162.8(6) . .
S1 Si1 C13 C133 50.5(6) . .
C12 Si1 C13 C132 50.4(7) . .
C11 Si1 C13 C132 -74.9(7) . .
S1 Si1 C13 C132 172.7(6) . .
C12 Si1 C13 C131 170.6(6) . .
C11 Si1 C13 C131 45.3(7) . .
S1 Si1 C13 C131 -67.1(6) . .
Si1 S1 Mn2 S2 -44.68(14) . .
Mn1 S1 Mn2 S2 180.0 . .
Si1 S1 Mn2 S1 91.97(16) . 2_655
Mn1 S1 Mn2 S1 -43.35(4) . 2_655
Si1 S1 Mn2 S1 178.67(13) . 3_665
Mn1 S1 Mn2 S1 43.35(4) . 3_665
Si1 S1 Mn2 Mn1 135.32(14) . .
C1 Mn1 Mn2 S2 31(14) 2_655 .
C1 Mn1 Mn2 S2 -89(13) 3_665 .
C1 Mn1 Mn2 S2 151(14) . .
S1 Mn1 Mn2 S2 -15(13) . .
S1 Mn1 Mn2 S2 -135(13) 2_655 .
S1 Mn1 Mn2 S2 105(14) 3_665 .
C1 Mn1 Mn2 S1 165.8(3) 2_655 2_655
C1 Mn1 Mn2 S1 45.8(3) 3_665 2_655
C1 Mn1 Mn2 S1 -74.2(3) . 2_655
S1 Mn1 Mn2 S1 120.001(2) . 2_655
S1 Mn1 Mn2 S1 -119.999(2) 3_665 2_655
C1 Mn1 Mn2 S1 -74.2(3) 2_655 3_665
C1 Mn1 Mn2 S1 165.8(3) 3_665 3_665
C1 Mn1 Mn2 S1 45.8(3) . 3_665
S1 Mn1 Mn2 S1 -120.000(5) . 3_665
S1 Mn1 Mn2 S1 119.998(5) 2_655 3_665
C1 Mn1 Mn2 S1 45.8(3) 2_655 .
C1 Mn1 Mn2 S1 -74.2(3) 3_665 .
C1 Mn1 Mn2 S1 165.8(3) . .
S1 Mn1 Mn2 S1 -120.0 2_655 .
S1 Mn1 Mn2 S1 120.0 3_665 .
S1 Mn2 S2 Si2 78(32) 2_655 .
S1 Mn2 S2 Si2 -42(21) 3_665 .
S1 Mn2 S2 Si2 -162(63) . .
Mn1 Mn2 S2 Si2 0(34) . .
Mn2 S2 Si2 C2 -11(100) . .
Mn2 S2 Si2 C2 109(100) . 2_655
Mn2 S2 Si2 C2 -131(100) . 3_665
C2 Si2 C2 C23 168.0(5) 2_655 .
C2 Si2 C2 C23 43.4(10) 3_665 .
S2 Si2 C2 C23 -74.3(7) . .
C2 Si2 C2 C22 46.3(8) 2_655 .
C2 Si2 C2 C22 -78.3(7) 3_665 .
S2 Si2 C2 C22 164.0(6) . .
C2 Si2 C2 C21 -74.8(10) 2_655 .
C2 Si2 C2 C21 160.6(6) 3_665 .
S2 Si2 C2 C21 42.9(7) . .
C3 Si3 S3 S4 161.7(10) 3_565 .
C3 Si3 S3 S4 48.8(11) 2_665 .
C3 Si3 S3 S4 -85.0(10) . .
S3 Si3 S3 S4 -57.7(8) 2_665 .
S3 Si3 S3 S4 5.8(7) 3_565 .
Si3 S3 S4 S5 120.4(10) . .
S3 S4 S5 Si4 113.6(10) . .
C4 Si4 S5 S4 72.9(12) 3_565 .
C4 Si4 S5 S4 -176.2(12) 2_665 .
C4 Si4 S5 S4 -62.1(14) . .
S5 Si4 S5 S4 -64.4(6) 3_565 .
S5 Si4 S5 S4 2.1(6) 2_665 .
C3 Si3 C3 C33 -75.3(9) 3_565 .
C3 Si3 C3 C33 55.5(10) 2_665 .
S3 Si3 C3 C33 172.9(10) 2_665 .
S3 Si3 C3 C33 149.0(9) 3_565 .
S3 Si3 C3 C33 -171.3(8) . .
C3 Si3 C3 C31 155.1(9) 3_565 .
C3 Si3 C3 C31 -74.0(12) 2_665 .
S3 Si3 C3 C31 43.4(10) 2_665 .
S3 Si3 C3 C31 19.5(11) 3_565 .
S3 Si3 C3 C31 59.2(10) . .
C3 Si3 C3 C32 40.1(13) 3_565 .
C3 Si3 C3 C32 170.9(7) 2_665 .
S3 Si3 C3 C32 -71.7(10) 2_665 .
S3 Si3 C3 C32 -95.6(10) 3_565 .
S3 Si3 C3 C32 -55.9(10) . .
C4 Si4 C4 C42 82.5(15) 3_565 .
C4 Si4 C4 C42 -43.1(19) 2_665 .
S5 Si4 C4 C42 -143.8(18) 3_565 .
S5 Si4 C4 C42 170.9(16) 2_665 .
S5 Si4 C4 C42 -145.5(15) . .
C4 Si4 C4 C43 -53(2) 3_565 .
C4 Si4 C4 C43 -178.6(16) 2_665 .
S5 Si4 C4 C43 80.7(19) 3_565 .
S5 Si4 C4 C43 35.4(19) 2_665 .
S5 Si4 C4 C43 79(2) . .
C4 Si4 C4 C41 -167.1(12) 3_565 .
C4 Si4 C4 C41 67.2(19) 2_665 .
S5 Si4 C4 C41 -33.4(15) 3_565 .
S5 Si4 C4 C41 -78.7(14) 2_665 .
S5 Si4 C4 C41 -35.1(17) . .
O101 Na1 O101 C102 -99.2(13) 2_655 .
O101 Na1 O101 C102 172.8(12) 3_665 .
O101 Na1 O101 C102 80.8(13) 17_556 .
O101 Na1 O101 C102 19(9) 16_656 .
O101 Na1 O101 C102 -7.2(12) 18_546 .
O101 Na1 O101 C105 91.5(9) 2_655 .
O101 Na1 O101 C105 3.4(10) 3_665 .
O101 Na1 O101 C105 -88.5(9) 17_556 .
O101 Na1 O101 C105 -151(8) 16_656 .
O101 Na1 O101 C105 -176.5(10) 18_546 .
C105 O101 C102 C103 18.6(18) . .
Na1 O101 C102 C103 -152.6(12) . .
O101 C102 C103 C104 -26(2) . .
C102 C103 C104 C105 22(2) . .
C103 C104 C105 O101 -10(2) . .
C102 O101 C105 C104 -6.0(17) . .
Na1 O101 C105 C104 164.9(9) . .
O201 Na2 O201 C202 89.0(8) 12_657 .
O201 Na2 O201 C202 -1.2(7) 11_567 .
O201 Na2 O201 C202 -134(7) 10_777 .
O201 Na2 O201 C202 178.8(7) 2_765 .
O201 Na2 O201 C202 -91.1(8) 3_675 .
O201 Na2 O201 C205 -86.5(6) 12_657 .
O201 Na2 O201 C205 -176.7(7) 11_567 .
O201 Na2 O201 C205 51(7) 10_777 .
O201 Na2 O201 C205 3.3(7) 2_765 .
O201 Na2 O201 C205 93.5(6) 3_675 .
C205 O201 C202 C203 10.6(12) . .
Na2 O201 C202 C203 -165.5(8) . .
O201 C202 C203 C204 0.5(15) . .
C202 C203 C204 C205 -10.9(17) . .
C202 O201 C205 C204 -17.1(12) . .
Na2 O201 C205 C204 159.1(8) . .
C203 C204 C205 O201 17.3(15) . .
